data_7003451
loop_
_publ_author_name
'Macdonald, Charles L. B.'
'Gorden, John D.'
'Voigt, Andreas'
'Filipponi, Silvia'
'Cowley, Alan H.'

_publ_section_title
;
 Group 13 decamethylmetallocenium cations
;
_journal_issue 9
_journal_name_full 'Dalton Transactions'
_journal_page_first 1161
_journal_page_last 1176
_journal_paper_doi 10.1039/b716220k
_journal_year 2008
_chemical_formula_moiety 'C21 H33 Al'
_chemical_formula_sum 'C21 H33 Al'
_chemical_formula_weight 312.45
_chemical_name_common bis(pentamethylcyclopentadienyl)methylalane
_chemical_name_systematic
;
?
;
_space_group_IT_number 18
_symmetry_cell_setting orthorhombic
_symmetry_space_group_name_Hall 'P 2 2ab'
_symmetry_space_group_name_H-M 'P 21 21 2'
_atom_sites_solution_hydrogens geom
_atom_sites_solution_primary direct
_atom_sites_solution_secondary difmap
_audit_creation_method SHELXL-97
_cell_angle_alpha 90.00
_cell_angle_beta 90.00
_cell_angle_gamma 90.00
_cell_formula_units_Z 4
_cell_length_a 10.443(2)
_cell_length_b 11.874(2)
_cell_length_c 15.806(3)
_cell_measurement_reflns_used 1983
_cell_measurement_temperature 153(2)
_cell_measurement_theta_max 25.02
_cell_measurement_theta_min 3.10
_cell_volume 1959.9(6)
_computing_cell_refinement DENZO
_computing_data_collection 'Nonius Collect'
_computing_data_reduction DENZO
_computing_molecular_graphics 'Ortep-3 for Windows (Farrugia, 1997)'
_computing_publication_material 'WinGX publication routines (Farrugia, 1999)'
_computing_structure_refinement 'SHELXL-97 (Sheldrick, 1997)'
_computing_structure_solution SHELX-93
_diffrn_ambient_temperature 153(2)
_diffrn_measured_fraction_theta_full 0.996
_diffrn_measured_fraction_theta_max 0.996
_diffrn_measurement_device_type 'Nonius KAPPA-CCD'
_diffrn_measurement_method '\w scans'
_diffrn_radiation_monochromator graphite
_diffrn_radiation_source 'fine-focus sealed tube'
_diffrn_radiation_type MoK\a
_diffrn_radiation_wavelength 0.71073
_diffrn_reflns_av_R_equivalents 0.0648
_diffrn_reflns_av_sigmaI/netI 0.0511
_diffrn_reflns_limit_h_max 12
_diffrn_reflns_limit_h_min -12
_diffrn_reflns_limit_k_max 14
_diffrn_reflns_limit_k_min -14
_diffrn_reflns_limit_l_max 18
_diffrn_reflns_limit_l_min -18
_diffrn_reflns_number 6572
_diffrn_reflns_theta_full 25.02
_diffrn_reflns_theta_max 25.02
_diffrn_reflns_theta_min 3.10
_exptl_absorpt_coefficient_mu 0.100
_exptl_absorpt_correction_type none
_exptl_crystal_colour colorless
_exptl_crystal_density_diffrn 1.059
_exptl_crystal_density_method 'not measured'
_exptl_crystal_description prism
_exptl_crystal_F_000 688
_exptl_crystal_size_max 0.4
_exptl_crystal_size_mid 0.3
_exptl_crystal_size_min 0.2
_refine_diff_density_max 0.717
_refine_diff_density_min -0.389
_refine_diff_density_rms 0.089
_refine_ls_abs_structure_details 'Flack H D (1983), Acta Cryst. A39, 876-881'
_refine_ls_abs_structure_Flack -10(10)
_refine_ls_extinction_coef 0.019(7)
_refine_ls_extinction_method none
_refine_ls_goodness_of_fit_ref 1.096
_refine_ls_hydrogen_treatment constr
_refine_ls_matrix_type full
_refine_ls_number_parameters 201
_refine_ls_number_reflns 1983
_refine_ls_number_restraints 0
_refine_ls_restrained_S_all 1.096
_refine_ls_R_factor_all 0.1035
_refine_ls_R_factor_gt 0.0936
_refine_ls_shift/su_max 0.000
_refine_ls_shift/su_mean 0.000
_refine_ls_structure_factor_coef Fsqd
_refine_ls_weighting_details 'calc w=1/[\s^2^(Fo^2^)+(0.1633P)^2^+4.1477P] where P=(Fo^2^+2Fc^2^)/3'
_refine_ls_weighting_scheme calc
_refine_ls_wR_factor_gt 0.2749
_refine_ls_wR_factor_ref 0.2834
_reflns_number_gt 1712
_reflns_number_total 1983
_reflns_threshold_expression >2sigma(I)
_cod_data_source_file b716220k.txt
_cod_data_source_block 5
_cod_original_cell_volume 1959.9(7)
_cod_original_sg_symbol_H-M P21212
_cod_database_code 7003451

loop_
_symmetry_equiv_pos_as_xyz
'x, y, z'
'-x, -y, z'
'x+1/2, -y+1/2, -z'
'-x+1/2, y+1/2, -z'

loop_
_atom_site_label
_atom_site_type_symbol
_atom_site_fract_x
_atom_site_fract_y
_atom_site_fract_z
_atom_site_U_iso_or_equiv
_atom_site_adp_type
_atom_site_occupancy
_atom_site_symmetry_multiplicity
_atom_site_calc_flag
_atom_site_refinement_flags
_atom_site_disorder_assembly
_atom_site_disorder_group
Al1 Al 1.0000 0.0000 0.66484(16) 0.0274(7) Uani 1 2 d S . .
C1 C 1.0000 0.0000 0.5412(6) 0.053(3) Uani 1 2 d S . .
H1A H 1.0311 -0.0729 0.5205 0.080 Uiso 0.50 1 calc PR . .
H1B H 1.0562 0.0601 0.5205 0.080 Uiso 0.50 1 calc PR . .
H1C H 0.9127 0.0128 0.5205 0.080 Uiso 0.50 1 calc PR . .
C11 C 0.9405(7) 0.1406(6) 0.7393(4) 0.0337(16) Uani 1 1 d . . .
C12 C 0.8212(8) 0.0823(7) 0.7195(5) 0.0409(18) Uani 1 1 d . . .
C13 C 0.7772(7) 0.1255(7) 0.6431(5) 0.0402(19) Uani 1 1 d . . .
C14 C 0.8618(7) 0.2090(6) 0.6146(4) 0.0345(17) Uani 1 1 d . . .
C15 C 0.9602(8) 0.2201(6) 0.6729(5) 0.0371(18) Uani 1 1 d . . .
C111 C 0.9929(10) 0.1570(7) 0.8284(4) 0.0444(18) Uani 1 1 d . . .
H11A H 0.9679 0.0929 0.8638 0.067 Uiso 1 1 calc R . .
H11B H 0.9580 0.2265 0.8524 0.067 Uiso 1 1 calc R . .
H11C H 1.0865 0.1620 0.8261 0.067 Uiso 1 1 calc R . .
C121 C 0.7452(9) 0.0115(9) 0.7807(6) 0.060(2) Uani 1 1 d . . .
H12A H 0.7987 -0.0072 0.8297 0.090 Uiso 1 1 calc R . .
H12B H 0.7178 -0.0581 0.7527 0.090 Uiso 1 1 calc R . .
H12C H 0.6697 0.0536 0.7996 0.090 Uiso 1 1 calc R . .
C131 C 0.6638(8) 0.0828(10) 0.5941(6) 0.064(3) Uani 1 1 d . . .
H13A H 0.6200 0.0244 0.6270 0.095 Uiso 1 1 calc R . .
H13B H 0.6928 0.0510 0.5402 0.095 Uiso 1 1 calc R . .
H13C H 0.6045 0.1451 0.5832 0.095 Uiso 1 1 calc R . .
C141 C 0.8509(10) 0.2722(8) 0.5323(5) 0.054(2) Uani 1 1 d . . .
H14A H 0.7724 0.2492 0.5030 0.080 Uiso 1 1 calc R . .
H14B H 0.9252 0.2552 0.4967 0.080 Uiso 1 1 calc R . .
H14C H 0.8479 0.3533 0.5437 0.080 Uiso 1 1 calc R . .
C151 C 1.0726(10) 0.2969(9) 0.6670(6) 0.062(3) Uani 1 1 d . . .
H15A H 1.1277 0.2863 0.7165 0.094 Uiso 1 1 calc R . .
H15B H 1.0429 0.3752 0.6649 0.094 Uiso 1 1 calc R . .
H15C H 1.1212 0.2798 0.6155 0.094 Uiso 1 1 calc R . .
Al2 Al 1.5000 0.5000 0.83533(16) 0.0286(7) Uani 1 2 d S . .
C2 C 1.5000 0.5000 0.9595(6) 0.067(5) Uani 1 2 d S . .
H2A H 1.5846 0.5227 0.9802 0.100 Uiso 0.50 1 calc PR . .
H2B H 1.4800 0.4242 0.9802 0.100 Uiso 0.50 1 calc PR . .
H2C H 1.4353 0.5531 0.9802 0.100 Uiso 0.50 1 calc PR . .
C21 C 1.3379(7) 0.4558(6) 0.7610(4) 0.0345(17) Uani 1 1 d . . .
C22 C 1.3940(7) 0.3482(7) 0.7812(5) 0.0384(18) Uani 1 1 d . . .
C23 C 1.3417(8) 0.3132(6) 0.8576(4) 0.0355(17) Uani 1 1 d . . .
C24 C 1.2546(7) 0.3943(7) 0.8865(5) 0.0357(17) Uani 1 1 d . . .
C25 C 1.2510(7) 0.4825(6) 0.8283(4) 0.0351(17) Uani 1 1 d . . .
C211 C 1.3216(8) 0.5042(9) 0.6719(4) 0.0466(19) Uani 1 1 d . . .
H21A H 1.3908 0.4767 0.6355 0.070 Uiso 1 1 calc R . .
H21B H 1.3247 0.5866 0.6745 0.070 Uiso 1 1 calc R . .
H21C H 1.2389 0.4804 0.6488 0.070 Uiso 1 1 calc R . .
C221 C 1.4669(9) 0.2760(8) 0.7188(6) 0.052(2) Uani 1 1 d . . .
H22A H 1.4937 0.3222 0.6706 0.079 Uiso 1 1 calc R . .
H22B H 1.4116 0.2148 0.6988 0.079 Uiso 1 1 calc R . .
H22C H 1.5426 0.2441 0.7465 0.079 Uiso 1 1 calc R . .
C231 C 1.3821(10) 0.2100(7) 0.9074(6) 0.054(2) Uani 1 1 d . . .
H23A H 1.3300 0.2040 0.9588 0.082 Uiso 1 1 calc R . .
H23B H 1.4726 0.2167 0.9230 0.082 Uiso 1 1 calc R . .
H23C H 1.3699 0.1425 0.8726 0.082 Uiso 1 1 calc R . .
C241 C 1.1813(9) 0.3898(9) 0.9686(5) 0.056(2) Uani 1 1 d . . .
H24A H 1.2004 0.3190 0.9978 0.083 Uiso 1 1 calc R . .
H24B H 1.0893 0.3942 0.9569 0.083 Uiso 1 1 calc R . .
H24C H 1.2067 0.4534 1.0044 0.083 Uiso 1 1 calc R . .
C251 C 1.1700(10) 0.5885(8) 0.8353(6) 0.056(2) Uani 1 1 d . . .
H25A H 1.1849 0.6363 0.7857 0.084 Uiso 1 1 calc R . .
H25B H 1.1937 0.6297 0.8867 0.084 Uiso 1 1 calc R . .
H25C H 1.0792 0.5678 0.8380 0.084 Uiso 1 1 calc R . .

loop_
_atom_site_aniso_label
_atom_site_aniso_U_11
_atom_site_aniso_U_22
_atom_site_aniso_U_33
_atom_site_aniso_U_23
_atom_site_aniso_U_13
_atom_site_aniso_U_12
Al1 0.0342(15) 0.0281(14) 0.0197(13) 0.000 0.000 -0.0006(13)
C1 0.066(8) 0.060(8) 0.034(6) 0.000 0.000 0.026(8)
C11 0.041(4) 0.034(4) 0.026(3) 0.001(3) -0.001(3) 0.006(3)
C12 0.041(4) 0.041(4) 0.042(4) 0.000(4) 0.007(4) -0.005(4)
C13 0.030(4) 0.047(4) 0.044(4) -0.016(4) -0.003(3) -0.001(4)
C14 0.047(4) 0.031(4) 0.025(3) 0.002(3) 0.000(3) 0.008(3)
C15 0.049(5) 0.036(4) 0.026(3) -0.002(3) 0.005(3) -0.004(3)
C111 0.062(5) 0.042(4) 0.029(3) -0.002(3) -0.003(5) 0.010(4)
C121 0.057(5) 0.058(6) 0.065(5) 0.003(6) 0.029(5) -0.005(5)
C131 0.030(4) 0.097(8) 0.064(6) -0.023(6) -0.002(4) -0.004(5)
C141 0.079(7) 0.050(5) 0.031(4) 0.006(4) -0.003(4) 0.007(5)
C151 0.074(7) 0.070(6) 0.043(5) -0.002(5) 0.013(5) -0.036(6)
Al2 0.0302(14) 0.0347(15) 0.0208(13) 0.000 0.000 -0.0038(14)
C2 0.086(10) 0.096(11) 0.019(5) 0.000 0.000 -0.059(10)
C21 0.036(4) 0.036(4) 0.031(4) 0.001(3) -0.001(3) -0.012(3)
C22 0.026(3) 0.048(4) 0.041(4) -0.004(4) -0.006(3) -0.007(4)
C23 0.042(4) 0.034(4) 0.031(4) -0.003(3) -0.016(3) -0.002(3)
C24 0.030(4) 0.042(4) 0.035(4) -0.002(3) -0.003(3) -0.007(3)
C25 0.029(3) 0.041(4) 0.035(3) -0.003(4) -0.002(3) 0.002(3)
C211 0.050(4) 0.061(5) 0.028(3) 0.002(5) -0.003(3) -0.013(4)
C221 0.052(5) 0.046(5) 0.059(5) -0.019(4) 0.012(4) -0.008(4)
C231 0.072(6) 0.042(5) 0.049(5) 0.005(4) -0.017(5) -0.011(5)
C241 0.053(5) 0.082(7) 0.032(4) 0.004(4) 0.012(4) -0.007(5)
C251 0.067(6) 0.052(5) 0.050(5) 0.001(5) -0.004(5) 0.014(5)

loop_
_atom_type_symbol
_atom_type_description
_atom_type_scat_dispersion_real
_atom_type_scat_dispersion_imag
_atom_type_scat_source
C C 0.0033 0.0000 'International Tables Vol C Tables 4.2.6.8 and 6.1.1.4'
H H 0.0000 0.0000 'International Tables Vol C Tables 4.2.6.8 and 6.1.1.4'
Al Al 0.0645 0.0000 'International Tables Vol C Tables 4.2.6.8 and 6.1.1.4'

loop_
_geom_angle_atom_site_label_1
_geom_angle_atom_site_label_2
_geom_angle_atom_site_label_3
_geom_angle
_geom_angle_site_symmetry_1
_geom_angle_site_symmetry_3
_geom_angle_publ_flag
C1 Al1 C11 123.5(2) . 2_755 ?
C1 Al1 C11 123.5(2) . . ?
C11 Al1 C11 113.1(4) 2_755 . ?
C1 Al1 C12 112.3(2) . 2_755 ?
C11 Al1 C12 38.4(3) 2_755 2_755 ?
C11 Al1 C12 111.4(3) . 2_755 ?
C1 Al1 C12 112.3(2) . . ?
C11 Al1 C12 111.4(3) 2_755 . ?
C11 Al1 C12 38.4(3) . . ?
C12 Al1 C12 135.4(4) 2_755 . ?
Al1 C1 H1A 109.5 . . ?
Al1 C1 H1B 109.5 . . ?
H1A C1 H1B 109.5 . . ?
Al1 C1 H1C 109.5 . . ?
H1A C1 H1C 109.5 . . ?
H1B C1 H1C 109.5 . . ?
C15 C11 C12 106.2(6) . . ?
C15 C11 C111 122.9(7) . . ?
C12 C11 C111 124.5(7) . . ?
C15 C11 Al1 94.0(5) . . ?
C12 C11 Al1 76.1(4) . . ?
C111 C11 Al1 120.3(5) . . ?
C13 C12 C11 107.0(7) . . ?
C13 C12 C121 126.1(8) . . ?
C11 C12 C121 125.2(8) . . ?
C13 C12 Al1 95.7(5) . . ?
C11 C12 Al1 65.5(4) . . ?
C121 C12 Al1 115.8(6) . . ?
C12 C13 C14 109.4(7) . . ?
C12 C13 C131 125.7(8) . . ?
C14 C13 C131 124.8(8) . . ?
C15 C14 C13 108.7(6) . . ?
C15 C14 C141 125.6(8) . . ?
C13 C14 C141 125.6(8) . . ?
C14 C15 C11 108.6(7) . . ?
C14 C15 C151 126.9(8) . . ?
C11 C15 C151 124.4(8) . . ?
C11 C111 H11A 109.5 . . ?
C11 C111 H11B 109.5 . . ?
H11A C111 H11B 109.5 . . ?
C11 C111 H11C 109.5 . . ?
H11A C111 H11C 109.5 . . ?
H11B C111 H11C 109.5 . . ?
C12 C121 H12A 109.5 . . ?
C12 C121 H12B 109.5 . . ?
H12A C121 H12B 109.5 . . ?
C12 C121 H12C 109.5 . . ?
H12A C121 H12C 109.5 . . ?
H12B C121 H12C 109.5 . . ?
C13 C131 H13A 109.5 . . ?
C13 C131 H13B 109.5 . . ?
H13A C131 H13B 109.5 . . ?
C13 C131 H13C 109.5 . . ?
H13A C131 H13C 109.5 . . ?
H13B C131 H13C 109.5 . . ?
C14 C141 H14A 109.5 . . ?
C14 C141 H14B 109.5 . . ?
H14A C141 H14B 109.5 . . ?
C14 C141 H14C 109.5 . . ?
H14A C141 H14C 109.5 . . ?
H14B C141 H14C 109.5 . . ?
C15 C151 H15A 109.5 . . ?
C15 C151 H15B 109.5 . . ?
H15A C151 H15B 109.5 . . ?
C15 C151 H15C 109.5 . . ?
H15A C151 H15C 109.5 . . ?
H15B C151 H15C 109.5 . . ?
C2 Al2 C21 123.5(2) . . ?
C2 Al2 C21 123.5(2) . 2_865 ?
C21 Al2 C21 112.9(4) . 2_865 ?
C2 Al2 C22 112.0(2) . . ?
C21 Al2 C22 38.0(3) . . ?
C21 Al2 C22 112.0(3) 2_865 . ?
C2 Al2 C22 112.0(2) . 2_865 ?
C21 Al2 C22 112.0(3) . 2_865 ?
C21 Al2 C22 38.0(3) 2_865 2_865 ?
C22 Al2 C22 136.0(4) . 2_865 ?
Al2 C2 H2A 109.5 . . ?
Al2 C2 H2B 109.5 . . ?
H2A C2 H2B 109.5 . . ?
Al2 C2 H2C 109.5 . . ?
H2A C2 H2C 109.5 . . ?
H2B C2 H2C 109.5 . . ?
C25 C21 C22 106.8(6) . . ?
C25 C21 C211 121.9(7) . . ?
C22 C21 C211 125.6(7) . . ?
C25 C21 Al2 92.3(4) . . ?
C22 C21 Al2 76.9(4) . . ?
C211 C21 Al2 120.3(5) . . ?
C23 C22 C21 107.3(7) . . ?
C23 C22 C221 126.6(8) . . ?
C21 C22 C221 124.2(7) . . ?
C23 C22 Al2 95.8(5) . . ?
C21 C22 Al2 65.2(4) . . ?
C221 C22 Al2 116.6(5) . . ?
C22 C23 C24 109.5(7) . . ?
C22 C23 C231 125.7(8) . . ?
C24 C23 C231 124.5(7) . . ?
C25 C24 C23 108.5(6) . . ?
C25 C24 C241 125.5(8) . . ?
C23 C24 C241 125.9(8) . . ?
C24 C25 C21 107.8(6) . . ?
C24 C25 C251 126.0(7) . . ?
C21 C25 C251 126.1(7) . . ?
C21 C211 H21A 109.5 . . ?
C21 C211 H21B 109.5 . . ?
H21A C211 H21B 109.5 . . ?
C21 C211 H21C 109.5 . . ?
H21A C211 H21C 109.5 . . ?
H21B C211 H21C 109.5 . . ?
C22 C221 H22A 109.5 . . ?
C22 C221 H22B 109.5 . . ?
H22A C221 H22B 109.5 . . ?
C22 C221 H22C 109.5 . . ?
H22A C221 H22C 109.5 . . ?
H22B C221 H22C 109.5 . . ?
C23 C231 H23A 109.5 . . ?
C23 C231 H23B 109.5 . . ?
H23A C231 H23B 109.5 . . ?
C23 C231 H23C 109.5 . . ?
H23A C231 H23C 109.5 . . ?
H23B C231 H23C 109.5 . . ?
C24 C241 H24A 109.5 . . ?
C24 C241 H24B 109.5 . . ?
H24A C241 H24B 109.5 . . ?
C24 C241 H24C 109.5 . . ?
H24A C241 H24C 109.5 . . ?
H24B C241 H24C 109.5 . . ?
C25 C251 H25A 109.5 . . ?
C25 C251 H25B 109.5 . . ?
H25A C251 H25B 109.5 . . ?
C25 C251 H25C 109.5 . . ?
H25A C251 H25C 109.5 . . ?
H25B C251 H25C 109.5 . . ?

loop_
_geom_bond_atom_site_label_1
_geom_bond_atom_site_label_2
_geom_bond_distance
_geom_bond_site_symmetry_2
_geom_bond_publ_flag
Al1 C1 1.955(11) . ?
Al1 C11 2.135(8) 2_755 ?
Al1 C11 2.135(8) . ?
Al1 C12 2.277(8) 2_755 ?
Al1 C12 2.277(8) . ?
C1 H1A 0.9800 . ?
C1 H1B 0.9800 . ?
C1 H1C 0.9800 . ?
C11 C15 1.427(10) . ?
C11 C12 1.459(11) . ?
C11 C111 1.523(9) . ?
C12 C13 1.390(11) . ?
C12 C121 1.508(11) . ?
C13 C14 1.402(11) . ?
C13 C131 1.503(11) . ?
C14 C15 1.386(11) . ?
C14 C141 1.506(10) . ?
C15 C151 1.490(11) . ?
C111 H11A 0.9800 . ?
C111 H11B 0.9800 . ?
C111 H11C 0.9800 . ?
C121 H12A 0.9800 . ?
C121 H12B 0.9800 . ?
C121 H12C 0.9800 . ?
C131 H13A 0.9800 . ?
C131 H13B 0.9800 . ?
C131 H13C 0.9800 . ?
C141 H14A 0.9800 . ?
C141 H14B 0.9800 . ?
C141 H14C 0.9800 . ?
C151 H15A 0.9800 . ?
C151 H15B 0.9800 . ?
C151 H15C 0.9800 . ?
Al2 C2 1.963(10) . ?
Al2 C21 2.126(8) . ?
Al2 C21 2.126(8) 2_865 ?
Al2 C22 2.282(8) . ?
Al2 C22 2.282(8) 2_865 ?
C2 H2A 0.9800 . ?
C2 H2B 0.9800 . ?
C2 H2C 0.9800 . ?
C21 C25 1.434(10) . ?
C21 C22 1.442(11) . ?
C21 C211 1.530(10) . ?
C22 C23 1.389(11) . ?
C22 C221 1.512(11) . ?
C23 C24 1.402(11) . ?
C23 C231 1.517(11) . ?
C24 C25 1.396(11) . ?
C24 C241 1.507(10) . ?
C25 C251 1.520(11) . ?
C211 H21A 0.9800 . ?
C211 H21B 0.9800 . ?
C211 H21C 0.9800 . ?
C221 H22A 0.9800 . ?
C221 H22B 0.9800 . ?
C221 H22C 0.9800 . ?
C231 H23A 0.9800 . ?
C231 H23B 0.9800 . ?
C231 H23C 0.9800 . ?
C241 H24A 0.9800 . ?
C241 H24B 0.9800 . ?
C241 H24C 0.9800 . ?
C251 H25A 0.9800 . ?
C251 H25B 0.9800 . ?
C251 H25C 0.9800 . ?

loop_
_geom_torsion_atom_site_label_1
_geom_torsion_atom_site_label_2
_geom_torsion_atom_site_label_3
_geom_torsion_atom_site_label_4
_geom_torsion
_geom_torsion_site_symmetry_1
_geom_torsion_site_symmetry_2
_geom_torsion_site_symmetry_3
_geom_torsion_site_symmetry_4
_geom_torsion_publ_flag
C1 Al1 C11 C15 -21.5(6) . . . . ?
C11 Al1 C11 C15 158.5(6) 2_755 . . . ?
C12 Al1 C11 C15 116.8(5) 2_755 . . . ?
C12 Al1 C11 C15 -105.7(6) . . . . ?
C1 Al1 C11 C12 84.2(5) . . . . ?
C11 Al1 C11 C12 -95.8(4) 2_755 . . . ?
C12 Al1 C11 C12 -137.4(5) 2_755 . . . ?
C1 Al1 C11 C111 -153.8(5) . . . . ?
C11 Al1 C11 C111 26.2(5) 2_755 . . . ?
C12 Al1 C11 C111 -15.4(7) 2_755 . . . ?
C12 Al1 C11 C111 122.0(8) . . . . ?
C15 C11 C12 C13 1.6(8) . . . . ?
C111 C11 C12 C13 154.0(7) . . . . ?
Al1 C11 C12 C13 -88.6(6) . . . . ?
C15 C11 C12 C121 -164.5(8) . . . . ?
C111 C11 C12 C121 -12.1(13) . . . . ?
Al1 C11 C12 C121 105.3(8) . . . . ?
C15 C11 C12 Al1 90.2(5) . . . . ?
C111 C11 C12 Al1 -117.4(7) . . . . ?
C1 Al1 C12 C13 -10.1(6) . . . . ?
C11 Al1 C12 C13 -153.3(5) 2_755 . . . ?
C11 Al1 C12 C13 106.1(7) . . . . ?
C12 Al1 C12 C13 169.9(6) 2_755 . . . ?
C1 Al1 C12 C11 -116.2(4) . . . . ?
C11 Al1 C12 C11 100.6(6) 2_755 . . . ?
C12 Al1 C12 C11 63.8(4) 2_755 . . . ?
C1 Al1 C12 C121 124.9(6) . . . . ?
C11 Al1 C12 C121 -18.3(7) 2_755 . . . ?
C11 Al1 C12 C121 -118.9(8) . . . . ?
C12 Al1 C12 C121 -55.1(6) 2_755 . . . ?
C11 C12 C13 C14 -0.9(9) . . . . ?
C121 C12 C13 C14 165.1(8) . . . . ?
Al1 C12 C13 C14 -66.9(6) . . . . ?
C11 C12 C13 C131 173.9(8) . . . . ?
C121 C12 C13 C131 -20.1(13) . . . . ?
Al1 C12 C13 C131 107.9(8) . . . . ?
C12 C13 C14 C15 -0.3(9) . . . . ?
C131 C13 C14 C15 -175.1(8) . . . . ?
C12 C13 C14 C141 177.0(8) . . . . ?
C131 C13 C14 C141 2.2(13) . . . . ?
C13 C14 C15 C11 1.3(9) . . . . ?
C141 C14 C15 C11 -176.0(7) . . . . ?
C13 C14 C15 C151 178.4(8) . . . . ?
C141 C14 C15 C151 1.1(13) . . . . ?
C12 C11 C15 C14 -1.8(8) . . . . ?
C111 C11 C15 C14 -154.7(7) . . . . ?
Al1 C11 C15 C14 74.9(6) . . . . ?
C12 C11 C15 C151 -178.9(8) . . . . ?
C111 C11 C15 C151 28.1(12) . . . . ?
Al1 C11 C15 C151 -102.3(8) . . . . ?
C2 Al2 C21 C25 23.6(5) . . . . ?
C21 Al2 C21 C25 -156.4(5) 2_865 . . . ?
C22 Al2 C21 C25 106.8(6) . . . . ?
C22 Al2 C21 C25 -115.2(5) 2_865 . . . ?
C2 Al2 C21 C22 -83.2(5) . . . . ?
C21 Al2 C21 C22 96.8(5) 2_865 . . . ?
C22 Al2 C21 C22 138.0(5) 2_865 . . . ?
C2 Al2 C21 C211 153.0(5) . . . . ?
C21 Al2 C21 C211 -27.0(5) 2_865 . . . ?
C22 Al2 C21 C211 -123.8(8) . . . . ?
C22 Al2 C21 C211 14.2(7) 2_865 . . . ?
C25 C21 C22 C23 0.0(8) . . . . ?
C211 C21 C22 C23 -153.5(7) . . . . ?
Al2 C21 C22 C23 88.4(5) . . . . ?
C25 C21 C22 C221 165.2(7) . . . . ?
C211 C21 C22 C221 11.6(12) . . . . ?
Al2 C21 C22 C221 -106.4(7) . . . . ?
C25 C21 C22 Al2 -88.4(5) . . . . ?
C211 C21 C22 Al2 118.0(8) . . . . ?
C2 Al2 C22 C23 10.4(5) . . . . ?
C21 Al2 C22 C23 -106.4(7) . . . . ?
C21 Al2 C22 C23 154.1(5) 2_865 . . . ?
C22 Al2 C22 C23 -169.6(5) 2_865 . . . ?
C2 Al2 C22 C21 116.8(4) . . . . ?
C21 Al2 C22 C21 -99.5(6) 2_865 . . . ?
C22 Al2 C22 C21 -63.2(4) 2_865 . . . ?
C2 Al2 C22 C221 -125.8(6) . . . . ?
C21 Al2 C22 C221 117.5(8) . . . . ?
C21 Al2 C22 C221 17.9(7) 2_865 . . . ?
C22 Al2 C22 C221 54.2(6) 2_865 . . . ?
C21 C22 C23 C24 0.0(8) . . . . ?
C221 C22 C23 C24 -164.7(8) . . . . ?
Al2 C22 C23 C24 65.8(6) . . . . ?
C21 C22 C23 C231 -173.8(7) . . . . ?
C221 C22 C23 C231 21.6(12) . . . . ?
Al2 C22 C23 C231 -108.0(7) . . . . ?
C22 C23 C24 C25 -0.1(8) . . . . ?
C231 C23 C24 C25 173.8(7) . . . . ?
C22 C23 C24 C241 -177.6(8) . . . . ?
C231 C23 C24 C241 -3.8(12) . . . . ?
C23 C24 C25 C21 0.1(8) . . . . ?
C241 C24 C25 C21 177.7(7) . . . . ?
C23 C24 C25 C251 -179.5(7) . . . . ?
C241 C24 C25 C251 -1.9(13) . . . . ?
C22 C21 C25 C24 -0.1(8) . . . . ?
C211 C21 C25 C24 154.7(7) . . . . ?
Al2 C21 C25 C24 -77.1(6) . . . . ?
C22 C21 C25 C251 179.5(7) . . . . ?
C211 C21 C25 C251 -25.7(12) . . . . ?
Al2 C21 C25 C251 102.5(7) . . . . ?
